data_2233480
loop_
_publ_author_name
'Almansour, Abdulrahman I.'
'Arumugam, Natarajan'
'Karama, Usama'
'Razak, Ibrahim Abdul'
'Arshad, Suhana'

_publ_section_title
;
 10-(4-Methylbenzylidene)anthracen-9(10<i>H</i>)-one
;
_journal_coeditor_code HB6592
_journal_issue 2
_journal_name_full 'Acta Crystallographica Section E'
_journal_page_first o478
_journal_page_last o479
_journal_paper_doi 10.1107/S1600536812000827
_journal_volume 68
_journal_year 2012
_chemical_formula_iupac 'C22 H16 O'
_chemical_formula_moiety 'C22 H16 O'
_chemical_formula_sum 'C22 H16 O'
_chemical_formula_weight 296.35
_chemical_name_systematic
;
10-(4-Methylbenzylidene)anthracen-9(10<i>H</i>)-one
;
_space_group_IT_number 33
_symmetry_cell_setting orthorhombic
_symmetry_space_group_name_Hall 'P 2c -2n'
_symmetry_space_group_name_H-M 'P n a 21'
_atom_sites_solution_hydrogens geom
_atom_sites_solution_primary direct
_atom_sites_solution_secondary difmap
_audit_creation_method SHELXL-97
_cell_angle_alpha 90.00
_cell_angle_beta 90.00
_cell_angle_gamma 90.00
_cell_formula_units_Z 4
_cell_length_a 7.29590(10)
_cell_length_b 16.3853(2)
_cell_length_c 13.0028(2)
_cell_measurement_reflns_used 8371
_cell_measurement_temperature 100.0(10)
_cell_measurement_theta_max 31.72
_cell_measurement_theta_min 3.13
_cell_volume 1554.43(4)
_computing_cell_refinement 'SAINT (Bruker, 2009)'
_computing_data_collection 'APEX2 (Bruker, 2009)'
_computing_data_reduction 'SAINT (Bruker, 2009)'
_computing_molecular_graphics 'SHELXTL (Sheldrick, 2008)'
_computing_publication_material
;
SHELXTL (Sheldrick, 2008) and PLATON (Spek, 2009)
;
_computing_structure_refinement 'SHELXTL (Sheldrick, 2008)'
_computing_structure_solution 'SHELXTL (Sheldrick, 2008)'
_diffrn_ambient_temperature 100.0(10)
_diffrn_measured_fraction_theta_full 1.000
_diffrn_measured_fraction_theta_max 1.000
_diffrn_measurement_device_type 'Bruker SMART APEXII CCD'
_diffrn_measurement_method '\f and \w scans'
_diffrn_radiation_monochromator graphite
_diffrn_radiation_source 'fine-focus sealed tube'
_diffrn_radiation_type MoK\a
_diffrn_radiation_wavelength 0.71073
_diffrn_reflns_av_R_equivalents 0.0303
_diffrn_reflns_av_sigmaI/netI 0.0192
_diffrn_reflns_limit_h_max 10
_diffrn_reflns_limit_h_min -10
_diffrn_reflns_limit_k_max 21
_diffrn_reflns_limit_k_min -24
_diffrn_reflns_limit_l_max 17
_diffrn_reflns_limit_l_min -19
_diffrn_reflns_number 20184
_diffrn_reflns_theta_full 31.80
_diffrn_reflns_theta_max 31.80
_diffrn_reflns_theta_min 2.00
_exptl_absorpt_coefficient_mu 0.076
_exptl_absorpt_correction_T_max 0.9845
_exptl_absorpt_correction_T_min 0.9751
_exptl_absorpt_correction_type multi-scan
_exptl_absorpt_process_details '(<i>SADABS</i>; Bruker, 2009)'
_exptl_crystal_colour yellow
_exptl_crystal_density_diffrn 1.266
_exptl_crystal_density_method 'not measured'
_exptl_crystal_description block
_exptl_crystal_F_000 624
_exptl_crystal_size_max 0.33
_exptl_crystal_size_mid 0.27
_exptl_crystal_size_min 0.21
_refine_diff_density_max 0.395
_refine_diff_density_min -0.189
_refine_ls_abs_structure_details 'Flack (1983), 2319 Friedel pairs'
_refine_ls_abs_structure_Flack 0(10)
_refine_ls_extinction_method none
_refine_ls_goodness_of_fit_ref 1.092
_refine_ls_hydrogen_treatment constr
_refine_ls_matrix_type full
_refine_ls_number_parameters 209
_refine_ls_number_reflns 2757
_refine_ls_number_restraints 1
_refine_ls_restrained_S_all 1.092
_refine_ls_R_factor_all 0.0460
_refine_ls_R_factor_gt 0.0431
_refine_ls_shift/su_max 0.002
_refine_ls_shift/su_mean 0.000
_refine_ls_structure_factor_coef Fsqd
_refine_ls_weighting_details 'calc w=1/[\s^2^(Fo^2^)+(0.0831P)^2^+0.1277P] where P=(Fo^2^+2Fc^2^)/3'
_refine_ls_weighting_scheme calc
_refine_ls_wR_factor_gt 0.1195
_refine_ls_wR_factor_ref 0.1220
_reflns_number_gt 2575
_reflns_number_total 2757
_reflns_threshold_expression I>2\s(I)
_cod_data_source_file hb6592.cif
_cod_data_source_block I
_cod_database_code 2233480
_cod_database_fobs_code 2233480

loop_
_symmetry_equiv_pos_as_xyz
'x, y, z'
'-x, -y, z+1/2'
'x+1/2, -y+1/2, z'
'-x+1/2, y+1/2, z+1/2'

loop_
_atom_site_type_symbol
_atom_site_label
_atom_site_fract_x
_atom_site_fract_y
_atom_site_fract_z
_atom_site_U_iso_or_equiv
_atom_site_adp_type
_atom_site_calc_flag
_atom_site_refinement_flags
_atom_site_occupancy
_atom_site_symmetry_multiplicity
O O1 0.22961(18) 0.09172(9) 0.36336(11) 0.0332(3) Uani d . 1 1
C C1 0.34392(19) 0.11506(9) 0.63231(12) 0.0204(3) Uani d . 1 1
C C2 0.4267(2) 0.07120(10) 0.71248(13) 0.0249(3) Uani d . 1 1
H H2A 0.4357 0.0949 0.7789 0.030 Uiso calc R 1 1
C C3 0.4956(2) -0.00689(11) 0.69531(15) 0.0297(4) Uani d . 1 1
H H3A 0.5527 -0.0357 0.7500 0.036 Uiso calc R 1 1
C C4 0.4818(2) -0.04321(11) 0.59886(16) 0.0311(4) Uani d . 1 1
H H4A 0.5270 -0.0969 0.5880 0.037 Uiso calc R 1 1
C C5 0.4016(2) -0.00049(10) 0.51897(15) 0.0274(3) Uani d . 1 1
H H5A 0.3917 -0.0250 0.4530 0.033 Uiso calc R 1 1
C C6 0.3352(2) 0.07847(10) 0.53448(12) 0.0223(3) Uani d . 1 1
C C7 0.2696(2) 0.12531(10) 0.44437(12) 0.0234(3) Uani d . 1 1
C C8 0.2672(2) 0.21516(11) 0.45515(12) 0.0239(3) Uani d . 1 1
C C9 0.2547(3) 0.26344(13) 0.36613(16) 0.0328(4) Uani d . 1 1
H H9A 0.2415 0.2381 0.3008 0.039 Uiso calc R 1 1
C C10 0.2613(3) 0.34737(13) 0.37306(18) 0.0384(5) Uani d . 1 1
H H10A 0.2514 0.3799 0.3129 0.046 Uiso calc R 1 1
C C11 0.2828(2) 0.38405(12) 0.46872(18) 0.0351(4) Uani d . 1 1
H H11A 0.2905 0.4418 0.4733 0.042 Uiso calc R 1 1
C C12 0.2931(2) 0.33765(10) 0.55740(16) 0.0281(3) Uani d . 1 1
H H12A 0.3071 0.3638 0.6221 0.034 Uiso calc R 1 1
C C13 0.2829(2) 0.25202(10) 0.55238(13) 0.0227(3) Uani d . 1 1
C C14 0.2792(2) 0.20019(9) 0.64518(12) 0.0203(3) Uani d . 1 1
C C15 0.2111(2) 0.23176(9) 0.73396(12) 0.0223(3) Uani d . 1 1
H H15A 0.1904 0.2890 0.7325 0.027 Uiso calc R 1 1
C C16 0.1643(2) 0.19219(9) 0.83166(12) 0.0220(3) Uani d . 1 1
C C17 0.2006(2) 0.23303(10) 0.92404(14) 0.0274(3) Uani d . 1 1
H H17A 0.2577 0.2851 0.9224 0.033 Uiso calc R 1 1
C C18 0.1542(2) 0.19832(12) 1.01808(13) 0.0293(3) Uani d . 1 1
H H18A 0.1828 0.2265 1.0799 0.035 Uiso calc R 1 1
C C19 0.0662(2) 0.12249(11) 1.02327(13) 0.0269(3) Uani d . 1 1
C C20 0.0247(2) 0.08341(10) 0.93057(13) 0.0240(3) Uani d . 1 1
H H20A -0.0385 0.0327 0.9321 0.029 Uiso calc R 1 1
C C21 0.0736(2) 0.11680(9) 0.83647(12) 0.0223(3) Uani d . 1 1
H H21A 0.0454 0.0884 0.7748 0.027 Uiso calc R 1 1
C C22 0.0189(3) 0.08462(15) 1.12512(15) 0.0386(4) Uani d . 1 1
H H22A 0.0738 0.1168 1.1807 0.058 Uiso calc R 1 1
H H22B 0.0665 0.0287 1.1276 0.058 Uiso calc R 1 1
H H22C -0.1146 0.0836 1.1335 0.058 Uiso calc R 1 1

loop_
_atom_site_aniso_label
_atom_site_aniso_U_11
_atom_site_aniso_U_22
_atom_site_aniso_U_33
_atom_site_aniso_U_12
_atom_site_aniso_U_13
_atom_site_aniso_U_23
O1 0.0306(6) 0.0475(7) 0.0215(5) 0.0048(5) -0.0009(5) -0.0047(5)
C1 0.0160(6) 0.0216(6) 0.0235(6) 0.0018(4) 0.0013(5) 0.0038(5)
C2 0.0206(6) 0.0296(7) 0.0245(6) 0.0027(6) -0.0003(6) 0.0064(6)
C3 0.0224(6) 0.0301(7) 0.0364(9) 0.0063(6) 0.0030(6) 0.0117(7)
C4 0.0247(7) 0.0260(7) 0.0425(9) 0.0062(6) 0.0062(7) 0.0039(7)
C5 0.0226(7) 0.0275(7) 0.0321(8) 0.0018(6) 0.0051(6) -0.0029(6)
C6 0.0172(6) 0.0272(7) 0.0225(6) 0.0009(5) 0.0019(5) 0.0028(5)
C7 0.0178(6) 0.0317(7) 0.0207(7) 0.0026(5) 0.0025(5) 0.0010(6)
C8 0.0181(6) 0.0317(7) 0.0219(7) 0.0035(5) 0.0034(5) 0.0074(6)
C9 0.0257(7) 0.0466(10) 0.0261(7) 0.0071(7) 0.0057(6) 0.0138(8)
C10 0.0300(8) 0.0449(10) 0.0403(10) 0.0085(7) 0.0091(7) 0.0259(9)
C11 0.0244(8) 0.0312(8) 0.0495(11) 0.0028(6) 0.0096(7) 0.0173(8)
C12 0.0205(7) 0.0250(7) 0.0387(9) -0.0004(5) 0.0062(6) 0.0080(7)
C13 0.0164(6) 0.0252(7) 0.0264(7) 0.0012(5) 0.0019(5) 0.0071(6)
C14 0.0168(6) 0.0221(6) 0.0221(6) -0.0005(4) -0.0005(5) 0.0030(5)
C15 0.0225(7) 0.0215(6) 0.0227(7) -0.0007(5) 0.0008(5) 0.0006(5)
C16 0.0219(7) 0.0242(6) 0.0198(6) 0.0007(5) 0.0010(6) -0.0011(5)
C17 0.0260(7) 0.0315(8) 0.0249(7) -0.0038(6) 0.0009(6) -0.0060(6)
C18 0.0264(8) 0.0416(9) 0.0198(7) -0.0010(6) -0.0008(6) -0.0062(6)
C19 0.0205(7) 0.0394(8) 0.0208(6) 0.0018(6) 0.0013(6) 0.0031(6)
C20 0.0208(6) 0.0272(7) 0.0239(7) 0.0019(5) 0.0011(6) 0.0025(6)
C21 0.0224(6) 0.0235(6) 0.0210(6) 0.0001(5) 0.0020(5) -0.0002(5)
C22 0.0322(9) 0.0613(12) 0.0224(8) -0.0067(8) 0.0017(7) 0.0081(8)

loop_
_atom_type_symbol
_atom_type_description
_atom_type_scat_dispersion_real
_atom_type_scat_dispersion_imag
_atom_type_scat_source
C C 0.0033 0.0000 'International Tables Vol C Tables 4.2.6.8 and 6.1.1.4'
H H 0.0000 0.0000 'International Tables Vol C Tables 4.2.6.8 and 6.1.1.4'
O O 0.0106 0.0000 'International Tables Vol C Tables 4.2.6.8 and 6.1.1.4'

loop_
_geom_angle_atom_site_label_1
_geom_angle_atom_site_label_2
_geom_angle_atom_site_label_3
_geom_angle
C2 C1 C6 118.21(14)
C2 C1 C14 122.37(15)
C6 C1 C14 119.25(14)
C3 C2 C1 120.46(16)
C3 C2 H2A 119.8
C1 C2 H2A 119.8
C4 C3 C2 120.73(15)
C4 C3 H3A 119.6
C2 C3 H3A 119.6
C5 C4 C3 119.43(15)
C5 C4 H4A 120.3
C3 C4 H4A 120.3
C4 C5 C6 120.50(17)
C4 C5 H5A 119.8
C6 C5 H5A 119.8
C5 C6 C1 120.63(15)
C5 C6 C7 118.58(15)
C1 C6 C7 120.60(14)
O1 C7 C8 121.76(15)
O1 C7 C6 121.69(15)
C8 C7 C6 116.42(14)
C13 C8 C9 120.29(16)
C13 C8 C7 120.79(13)
C9 C8 C7 118.89(16)
C10 C9 C8 120.4(2)
C10 C9 H9A 119.8
C8 C9 H9A 119.8
C9 C10 C11 119.57(17)
C9 C10 H10A 120.2
C11 C10 H10A 120.2
C12 C11 C10 120.96(17)
C12 C11 H11A 119.5
C10 C11 H11A 119.5
C11 C12 C13 120.45(18)
C11 C12 H12A 119.8
C13 C12 H12A 119.8
C8 C13 C12 118.33(15)
C8 C13 C14 119.12(14)
C12 C13 C14 122.48(15)
C15 C14 C13 118.82(13)
C15 C14 C1 124.79(14)
C13 C14 C1 116.33(14)
C14 C15 C16 130.74(13)
C14 C15 H15A 114.6
C16 C15 H15A 114.6
C17 C16 C21 118.16(14)
C17 C16 C15 119.18(13)
C21 C16 C15 122.54(14)
C18 C17 C16 120.85(15)
C18 C17 H17A 119.6
C16 C17 H17A 119.6
C17 C18 C19 121.12(15)
C17 C18 H18A 119.4
C19 C18 H18A 119.4
C20 C19 C18 117.66(15)
C20 C19 C22 121.40(16)
C18 C19 C22 120.94(16)
C21 C20 C19 121.62(14)
C21 C20 H20A 119.2
C19 C20 H20A 119.2
C20 C21 C16 120.53(15)
C20 C21 H21A 119.7
C16 C21 H21A 119.7
C19 C22 H22A 109.5
C19 C22 H22B 109.5
H22A C22 H22B 109.5
C19 C22 H22C 109.5
H22A C22 H22C 109.5
H22B C22 H22C 109.5

loop_
_geom_bond_atom_site_label_1
_geom_bond_atom_site_label_2
_geom_bond_distance
O1 C7 1.224(2)
C1 C2 1.403(2)
C1 C6 1.408(2)
C1 C14 1.482(2)
C2 C3 1.393(2)
C2 H2A 0.9500
C3 C4 1.392(3)
C3 H3A 0.9500
C4 C5 1.382(3)
C4 H4A 0.9500
C5 C6 1.396(2)
C5 H5A 0.9500
C6 C7 1.480(2)
C7 C8 1.479(2)
C8 C13 1.406(2)
C8 C9 1.405(2)
C9 C10 1.379(3)
C9 H9A 0.9500
C10 C11 1.390(4)
C10 H10A 0.9500
C11 C12 1.383(3)
C11 H11A 0.9500
C12 C13 1.407(2)
C12 H12A 0.9500
C13 C14 1.476(2)
C14 C15 1.359(2)
C15 C16 1.467(2)
C15 H15A 0.9500
C16 C17 1.400(2)
C16 C21 1.403(2)
C17 C18 1.390(2)
C17 H17A 0.9500
C18 C19 1.400(3)
C18 H18A 0.9500
C19 C20 1.398(2)
C19 C22 1.503(3)
C20 C21 1.387(2)
C20 H20A 0.9500
C21 H21A 0.9500
C22 H22A 0.9800
C22 H22B 0.9800
C22 H22C 0.9800

loop_
_geom_hbond_atom_site_label_D
_geom_hbond_atom_site_label_H
_geom_hbond_atom_site_label_A
_geom_hbond_site_symmetry_A
_geom_hbond_distance_DH
_geom_hbond_distance_HA
_geom_hbond_distance_DA
_geom_hbond_angle_DHA
_geom_hbond_publ_flag
C3 H3A O1 2_655 0.95 2.35 3.275(2) 164 yes
C22 H22C Cg1 2_555 0.98 2.94 3.726(2) 138 yes
C17 H17A Cg2 4_555 0.95 2.76 3.5073(16) 136 yes

loop_
_geom_torsion_atom_site_label_1
_geom_torsion_atom_site_label_2
_geom_torsion_atom_site_label_3
_geom_torsion_atom_site_label_4
_geom_torsion
C6 C1 C2 C3 -0.9(2)
C14 C1 C2 C3 -176.04(15)
C1 C2 C3 C4 -0.8(3)
C2 C3 C4 C5 1.2(3)
C3 C4 C5 C6 0.1(3)
C4 C5 C6 C1 -1.8(2)
C4 C5 C6 C7 173.23(15)
C2 C1 C6 C5 2.2(2)
C14 C1 C6 C5 177.49(14)
C2 C1 C6 C7 -172.75(14)
C14 C1 C6 C7 2.6(2)
C5 C6 C7 O1 18.3(2)
C1 C6 C7 O1 -166.66(15)
C5 C6 C7 C8 -157.66(14)
C1 C6 C7 C8 17.4(2)
O1 C7 C8 C13 169.11(15)
C6 C7 C8 C13 -14.9(2)
O1 C7 C8 C9 -12.8(2)
C6 C7 C8 C9 163.10(15)
C13 C8 C9 C10 1.3(3)
C7 C8 C9 C10 -176.73(16)
C8 C9 C10 C11 0.8(3)
C9 C10 C11 C12 -1.6(3)
C10 C11 C12 C13 0.3(3)
C9 C8 C13 C12 -2.5(2)
C7 C8 C13 C12 175.48(14)
C9 C8 C13 C14 174.59(15)
C7 C8 C13 C14 -7.4(2)
C11 C12 C13 C8 1.7(2)
C11 C12 C13 C14 -175.30(15)
C8 C13 C14 C15 -150.02(15)
C12 C13 C14 C15 27.0(2)
C8 C13 C14 C1 27.30(19)
C12 C13 C14 C1 -155.71(14)
C2 C1 C14 C15 -32.6(2)
C6 C1 C14 C15 152.29(16)
C2 C1 C14 C13 150.25(14)
C6 C1 C14 C13 -24.9(2)
C13 C14 C15 C16 169.27(16)
C1 C14 C15 C16 -7.8(3)
C14 C15 C16 C17 142.24(19)
C14 C15 C16 C21 -41.8(3)
C21 C16 C17 C18 2.4(2)
C15 C16 C17 C18 178.48(17)
C16 C17 C18 C19 -1.5(3)
C17 C18 C19 C20 -0.7(3)
C17 C18 C19 C22 179.07(18)
C18 C19 C20 C21 2.0(2)
C22 C19 C20 C21 -177.81(17)
C19 C20 C21 C16 -1.1(2)
C17 C16 C21 C20 -1.1(2)
C15 C16 C21 C20 -177.09(14)

loop_
_cod_related_entry_id
_cod_related_entry_database
_cod_related_entry_code
1 ChemSpider 294460
